data_4111761
loop_
_publ_author_name
'Shin Aoki'
'Mohd Zulkefeli'
'Motoo Shiro'
'Masanori Kohsako'
'Kei Takeda'
'Eiichi Kimura'

_publ_section_title
;
 A Luminescence Sensor of Inositol 1,4,5-Triphosphate and Its Model
 Compound by Ruthenium-Templated Assembly of a Bis(Zn2+-Cyclen) Complex
 Having a 2,2'-Bipyridyl Linker (Cyclen = 1,4,7,10-Tetraazacyclododecane)
;
_journal_name_full 'Journal of the American Chemical Society'
_journal_page_first 9129
_journal_page_last 9139
_journal_paper_doi 10.1021/ja050876b
_journal_volume 127
_journal_year 2005
_chemical_absolute_configuration unk
_chemical_formula_moiety 'C84 H147 N30 O3 Ru Zn6, 11(N O3), 20(H2 O) '
_chemical_formula_sum 'C84 H187 N41 O56 Ru Zn6'
_chemical_formula_weight 3160.99
_space_group_IT_number 178
_symmetry_cell_setting hexagonal
_symmetry_Int_Tables_number 178
_symmetry_space_group_name_Hall 'P 61 2 (0 0 5)'
_symmetry_space_group_name_H-M 'P 61 2 2'
_audit_creation_date 2005-2-9
_audit_creation_method 'by CrystalStructure 3.6.0'
_cell_angle_alpha 90
_cell_angle_beta 90
_cell_angle_gamma 120
_cell_formula_units_Z 6
_cell_length_a 20.000(4)
_cell_length_b 20.000(4)
_cell_length_c 71.74(2)
_cell_measurement_reflns_used 120175
_cell_measurement_temperature 93.1
_cell_measurement_theta_max 68.3
_cell_measurement_theta_min 3.1
_cell_volume 24851(10)
_computing_cell_refinement 'PROCESS-AUTO (Rigaku, 1998)'
_computing_data_collection 'PROCESS-AUTO (Rigaku, 1998)'
_computing_data_reduction 'CrystalStructure 2003 (R/MSC, Rigaku, 2003)'
_computing_molecular_graphics 'ORTEP (Johnson, 1976)'
_computing_publication_material 'CrystalStructure 2003 (R/MSC, Rigaku, 2003)'
_computing_structure_refinement 'SHELXL97 (Sheldrick, 1997)'
_computing_structure_solution 'SIR97 (Altomare, 1999)'
_diffrn_detector_area_resol_mean 10.00
_diffrn_measured_fraction_theta_full 0.9974
_diffrn_measured_fraction_theta_max 0.9974
_diffrn_measurement_device_type 'Rigaku RAXIS-RAPID'
_diffrn_measurement_method \w
_diffrn_radiation_type 'Cu K\a'
_diffrn_radiation_wavelength 1.54175
_diffrn_reflns_av_R_equivalents 0.054
_diffrn_reflns_limit_h_max 21
_diffrn_reflns_limit_h_min -24
_diffrn_reflns_limit_k_max 24
_diffrn_reflns_limit_k_min -24
_diffrn_reflns_limit_l_max 85
_diffrn_reflns_limit_l_min -85
_diffrn_reflns_number 289681
_diffrn_reflns_theta_full 68.25
_diffrn_reflns_theta_max 68.25
_exptl_absorpt_coefficient_mu 2.393
_exptl_absorpt_correction_T_max 0.846
_exptl_absorpt_correction_T_min 0.455
_exptl_absorpt_correction_type multi-scan
_exptl_absorpt_process_details
;
    Higashi, T. (1995). Program for Absorption Correction.
    Rigaku Corporation, Tokyo, Japan.
;
_exptl_crystal_colour colorless
_exptl_crystal_density_diffrn 1.267
_exptl_crystal_description needle
_exptl_crystal_F_000 9900.00
_exptl_crystal_size_max 0.40
_exptl_crystal_size_mid 0.10
_exptl_crystal_size_min 0.07
_refine_diff_density_max 3.21
_refine_diff_density_min -1.34
_refine_ls_abs_structure_details 'see text'
_refine_ls_abs_structure_Flack 0.35(3)
_refine_ls_extinction_method none
_refine_ls_goodness_of_fit_ref 1.157
_refine_ls_hydrogen_treatment refall
_refine_ls_number_parameters 705
_refine_ls_number_reflns 8607
_refine_ls_R_factor_gt 0.1330
_refine_ls_shift/su_max 0.0040
_refine_ls_structure_factor_coef Fsqd
_refine_ls_weighting_details 'w = 1/[\s^2^(Fo^2^)+(0.2000P)^2^+0.0000P] where P=(Fo^2^+2Fc^2^)/3'
_refine_ls_weighting_scheme calc
_refine_ls_wR_factor_ref 0.3660
_reflns_number_gt 6420
_reflns_number_total 8738
_reflns_threshold_expression F^2^>2.0\s(F^2^)
_cod_data_source_file ja050876bsi20050210_053541.cif
_cod_data_source_block RGK1020rapltCu
_cod_original_cell_volume 24852(10)
_cod_original_sg_symbol_Hall 'P 61 2 (0 0 -1)'
_cod_original_formula_sum 'C84 H187 N41 O56 Ru Zn6 '
_cod_database_code 4111761

loop_
_symmetry_equiv_pos_site_id
_symmetry_equiv_pos_as_xyz
1 +X,+Y,+Z
2 +X-Y,+X,1/6+Z
3 -Y,+X-Y,1/3+Z
4 -X,-Y,1/2+Z
5 -X+Y,-X,2/3+Z
6 +Y,-X+Y,5/6+Z
7 +X-Y,-Y,-Z
8 -Y,-X,5/6-Z
9 -X,-X+Y,2/3-Z
10 -X+Y,+Y,1/2-Z
11 +Y,+X,1/3-Z
12 +X,+X-Y,1/6-Z

loop_
_atom_site_label
_atom_site_type_symbol
_atom_site_fract_x
_atom_site_fract_y
_atom_site_fract_z
_atom_site_U_iso_or_equiv
_atom_site_adp_type
_atom_site_occupancy
_atom_site_symmetry_multiplicity
_atom_site_calc_flag
_atom_site_refinement_flags
_atom_site_disorder_assembly
_atom_site_disorder_group
Ru1 Ru 0.33871(4) 0.67742(7) 0.2500 0.0642(4) Uani 1.00 2 d S . .
Zn1 Zn 0.45468(8) 1.05350(7) 0.31157(2) 0.0494(3) Uani 1.00 1 d . . .
Zn2 Zn -0.03623(7) 0.39676(8) 0.30976(2) 0.0546(4) Uani 1.00 1 d . . .
Zn3 Zn 0.60396(8) 0.55663(7) 0.31038(2) 0.0501(3) Uani 1.00 1 d . . .
O1 O 0.4532(5) 0.9980(4) 0.33310(7) 0.058(2) Uani 1.00 1 d . . .
O2 O 0.0000 0.4478(5) 0.3333 0.070(3) Uani 1.00 2 d S . .
O3 O 0.2421(7) 0.6210(4) 0.0833 0.121(5) Uani 1.00 2 d S . .
O4 O 0.3507(7) 0.7292(4) 0.0825(2) 0.191(9) Uani 1.00 1 d . . .
O5 O 0.3060(5) 0.3178(4) 0.0749(1) 0.091(3) Uiso 1.00 1 d G . .
O6 O 0.3022(5) 0.4200(4) 0.0832(1) 0.091(3) Uiso 1.00 1 d G . .
O7 O 0.2312(5) 0.3496(5) 0.0603(1) 0.091(3) Uiso 1.00 1 d G . .
O8 O 0.5663(4) 0.8705(5) 0.0828(1) 0.110(4) Uiso 1.00 1 d G . .
O9 O 0.6695(5) 0.9757(4) 0.0746(1) 0.110(4) Uiso 1.00 1 d G . .
O10 O 0.6406(6) 0.8675(5) 0.0612(1) 0.110(4) Uiso 1.00 1 d G . .
O11 O 0.446(1) 0.257(2) 0.0040(5) 0.47(3) Uiso 1.00 1 d G . .
O12 O 0.514(2) 0.220(2) 0.0199(5) 0.47(3) Uiso 1.00 1 d G . .
O13 O 0.568(2) 0.335(1) 0.0081(5) 0.47(3) Uiso 1.00 1 d G . .
O14 O 0.750(1) 0.520(1) 0.0242(3) 0.16(1) Uiso 0.55 1 d G N A
O15 O 0.868(1) 0.599(1) 0.0155(3) 0.16(1) Uiso 0.55 1 d G N A
O16 O 0.820(1) 0.476(1) 0.0123(3) 0.16(1) Uiso 0.55 1 d G N A
O17 O 0.866(1) 0.517(1) -0.0034(4) 0.16(1) Uiso 0.45 1 d G N B
O18 O 0.918(2) 0.641(1) -0.0002(4) 0.16(1) Uiso 0.45 1 d G N B
O19 O 0.991(1) 0.590(2) -0.0039(4) 0.16(1) Uiso 0.45 1 d G N B
O20 O 0.1840(6) 0.4594(5) 0.0806(1) 0.092(3) Uani 1.00 1 d . . .
O21 O 0.8049(8) 0.2848(9) 0.0274(3) 0.203(8) Uani 1.00 1 d . . .
O22 O 0.088(1) 0.749(1) 0.0681(2) 0.23(1) Uani 1.00 1 d . . .
O23 O 0.282(1) 0.120(1) 0.0152(1) 0.174(7) Uani 1.00 1 d . . .
O24 O 0.8047(9) 0.695(1) 0.0127(2) 0.190(7) Uani 1.00 1 d . . .
O25 O 0.6894(9) 0.3560(9) 0.0251(3) 0.179(7) Uani 1.00 1 d . . .
O26 O 0.0414(9) 0.742(1) 0.0328(3) 0.222(8) Uani 1.00 1 d . . .
O27 O 0.988(1) -0.0066(9) 0.0461(4) 0.21(1) Uani 1.00 1 d . . .
O28 O 0.168(1) 0.214(1) 0.0481(4) 0.31(1) Uani 1.00 1 d . . .
O29 O 0.526(1) 0.887(2) 0.0060(2) 0.32(2) Uani 1.00 1 d . . .
N1 N 0.4796(4) 0.9954(4) 0.28776(9) 0.045(2) Uani 1.00 1 d . . .
N2 N 0.5724(6) 1.1408(5) 0.3055(1) 0.067(2) Uani 1.00 1 d . . .
N3 N 0.4439(8) 1.1534(7) 0.3156(1) 0.086(4) Uani 1.00 1 d . . .
N4 N 0.3477(6) 1.0093(7) 0.2976(1) 0.074(3) Uani 1.00 1 d . . .
N5 N 0.4396(4) 0.7692(4) 0.26338(8) 0.037(1) Uani 1.00 1 d . . .
N6 N 0.0216(4) 0.4898(4) 0.28843(9) 0.044(2) Uani 1.00 1 d . . .
N7 N 0.0335(5) 0.3576(5) 0.2976(1) 0.060(2) Uani 1.00 1 d . . .
N8 N -0.1206(5) 0.2751(6) 0.3110(1) 0.079(3) Uani 1.00 1 d . . .
N9 N -0.1330(5) 0.4058(6) 0.3005(1) 0.080(3) Uani 1.00 1 d . . .
N10 N 0.2502(4) 0.6841(4) 0.26549(8) 0.036(1) Uani 1.00 1 d . . .
N11 N 0.5140(4) 0.5296(4) 0.28879(9) 0.041(2) Uani 1.00 1 d . . .
N12 N 0.6539(5) 0.6672(5) 0.2970(1) 0.060(2) Uani 1.00 1 d . . .
N13 N 0.7210(6) 0.5838(7) 0.3114(1) 0.083(3) Uani 1.00 1 d . . .
N14 N 0.5841(6) 0.4461(6) 0.3018(1) 0.076(3) Uani 1.00 1 d . . .
N15 N 0.3344(4) 0.5817(4) 0.26411(9) 0.037(1) Uani 1.00 1 d . . .
N16 N 0.3143(7) 0.6571(4) 0.0833 0.105(6) Uani 1.00 2 d S . .
N17 N 0.2798(3) 0.3625(3) 0.07279(7) 0.091(3) Uiso 1.00 1 d G . .
N18 N 0.6254(4) 0.9046(4) 0.07290(8) 0.110(4) Uiso 1.00 1 d G . .
N19 N 0.509(1) 0.271(1) 0.0107(2) 0.47(3) Uiso 1.00 1 d G . .
N20 N 0.8127(9) 0.5321(9) 0.0173(2) 0.16(1) Uiso 0.55 1 d G N A
N21 N 0.925(1) 0.583(1) -0.0025(2) 0.16(1) Uiso 0.45 1 d G N B
C1 C 0.5475(6) 1.0574(6) 0.2784(1) 0.063(3) Uani 1.00 1 d . . .
C2 C 0.6037(7) 1.1123(7) 0.2907(2) 0.074(3) Uani 1.00 1 d . . .
C3 C 0.566(1) 1.2111(8) 0.3010(3) 0.109(6) Uani 1.00 1 d . . .
C4 C 0.525(1) 1.2250(8) 0.3131(2) 0.105(6) Uani 1.00 1 d . . .
C5 C 0.373(2) 1.133(2) 0.3033(2) 0.25(2) Uani 1.00 1 d . . .
C6 C 0.321(1) 1.061(1) 0.2984(3) 0.118(7) Uani 1.00 1 d . . .
C7 C 0.3668(9) 1.017(1) 0.2776(2) 0.125(7) Uani 1.00 1 d . . .
C8 C 0.4094(7) 0.9627(7) 0.2763(1) 0.060(3) Uani 1.00 1 d . . .
C9 C 0.4912(5) 0.9344(5) 0.2957(1) 0.044(2) Uani 1.00 1 d . . .
C10 C 0.5002(5) 0.8837(5) 0.2819(1) 0.040(2) Uani 1.00 1 d . . .
C11 C 0.4360(5) 0.8156(5) 0.2764(1) 0.042(2) Uani 1.00 1 d . . .
C12 C 0.5078(4) 0.7869(4) 0.2557(1) 0.035(2) Uani 1.00 1 d . . .
C13 C 0.5757(5) 0.8527(5) 0.2611(1) 0.044(2) Uani 1.00 1 d . . .
C14 C 0.5716(5) 0.9017(5) 0.2744(1) 0.043(2) Uani 1.00 1 d . . .
C15 C 0.0462(6) 0.4535(5) 0.2742(1) 0.050(2) Uani 1.00 1 d . . .
C16 C 0.0871(6) 0.4133(6) 0.2831(1) 0.057(2) Uani 1.00 1 d . . .
C17 C -0.0203(9) 0.2792(7) 0.2901(2) 0.099(5) Uani 1.00 1 d . . .
C18 C -0.0800(9) 0.2314(8) 0.3051(2) 0.095(5) Uani 1.00 1 d . . .
C19 C -0.1829(8) 0.264(1) 0.2999(3) 0.116(7) Uani 1.00 1 d . . .
C20 C -0.2031(7) 0.330(1) 0.3031(3) 0.125(7) Uani 1.00 1 d . . .
C21 C -0.1180(6) 0.4335(7) 0.2812(2) 0.081(4) Uani 1.00 1 d . . .
C22 C -0.0355(5) 0.5070(6) 0.2813(1) 0.052(2) Uani 1.00 1 d . . .
C23 C 0.0876(5) 0.5586(5) 0.2980(1) 0.040(2) Uani 1.00 1 d . . .
C24 C 0.1347(4) 0.6206(5) 0.2849(1) 0.039(2) Uani 1.00 1 d . . .
C25 C 0.2056(4) 0.6313(5) 0.2780(1) 0.037(2) Uani 1.00 1 d . . .
C26 C 0.2284(4) 0.7331(4) 0.2588(1) 0.033(2) Uani 1.00 1 d . . .
C27 C 0.1611(5) 0.7313(5) 0.2653(1) 0.042(2) Uani 1.00 1 d . . .
C28 C 0.1161(5) 0.6775(5) 0.2784(1) 0.044(2) Uani 1.00 1 d . . .
C29 C 0.5542(5) 0.5877(6) 0.2745(1) 0.053(2) Uani 1.00 1 d . . .
C30 C 0.6017(6) 0.6687(6) 0.2827(1) 0.060(3) Uani 1.00 1 d . . .
C31 C 0.7312(6) 0.6847(8) 0.2913(2) 0.075(3) Uani 1.00 1 d . . .
C32 C 0.7693(8) 0.6634(8) 0.3056(2) 0.081(4) Uani 1.00 1 d . . .
C33 C 0.7306(9) 0.5262(9) 0.3006(3) 0.125(7) Uani 1.00 1 d . . .
C34 C 0.6599(9) 0.4459(8) 0.3032(2) 0.095(5) Uani 1.00 1 d . . .
C35 C 0.5565(8) 0.4370(7) 0.2827(2) 0.073(3) Uani 1.00 1 d . . .
C36 C 0.4929(6) 0.4529(6) 0.2812(1) 0.056(2) Uani 1.00 1 d . . .
C37 C 0.4497(5) 0.5347(5) 0.2977(1) 0.045(2) Uani 1.00 1 d . . .
C38 C 0.3861(5) 0.5229(5) 0.2839(1) 0.040(2) Uani 1.00 1 d . . .
C39 C 0.3839(5) 0.5864(5) 0.2762(1) 0.039(2) Uani 1.00 1 d . . .
C40 C 0.2810(5) 0.5115(4) 0.2576(1) 0.034(2) Uani 1.00 1 d . . .
C41 C 0.2764(5) 0.4448(5) 0.2644(1) 0.045(2) Uani 1.00 1 d . . .
C42 C 0.3297(5) 0.4507(5) 0.2783(1) 0.047(2) Uani 1.00 1 d . . .
H1A H 0.5714 1.0346 0.2710 0.075 Uiso 1.00 1 c R . .
H1B H 0.5307 1.0840 0.2700 0.075 Uiso 1.00 1 c R . .
H2 H 0.6014 1.1503 0.3160 0.080 Uiso 1.00 1 c R . .
H2A H 0.6410 1.1562 0.2835 0.088 Uiso 1.00 1 c R . .
H2B H 0.6311 1.0893 0.2966 0.088 Uiso 1.00 1 c R . .
H3 H 0.4295 1.1530 0.3277 0.104 Uiso 1.00 1 c R . .
H3A H 0.6177 1.2558 0.3005 0.131 Uiso 1.00 1 c R . .
H3B H 0.5433 1.2045 0.2887 0.131 Uiso 1.00 1 c R . .
H4 H 0.3121 0.9606 0.3012 0.089 Uiso 1.00 1 c R . .
H4A H 0.5192 1.2680 0.3087 0.126 Uiso 1.00 1 c R . .
H4B H 0.5510 1.2393 0.3250 0.126 Uiso 1.00 1 c R . .
H5A H 0.3451 1.1547 0.3094 0.303 Uiso 1.00 1 c R . .
H5B H 0.3933 1.1618 0.2918 0.303 Uiso 1.00 1 c R . .
H6A H 0.3004 1.0622 0.2862 0.142 Uiso 1.00 1 c R . .
H6B H 0.2784 1.0413 0.3072 0.142 Uiso 1.00 1 c R . .
H7 H 0.0626 0.3530 0.3067 0.072 Uiso 1.00 1 c R . .
H7A H 0.4019 1.0697 0.2741 0.150 Uiso 1.00 1 c R . .
H7B H 0.3209 0.9957 0.2699 0.150 Uiso 1.00 1 c R . .
H8 H -0.1370 0.2623 0.3229 0.094 Uiso 1.00 1 c R . .
H8A H 0.3736 0.9108 0.2806 0.072 Uiso 1.00 1 c R . .
H8B H 0.4225 0.9596 0.2635 0.072 Uiso 1.00 1 c R . .
H9 H -0.1371 0.4411 0.3078 0.096 Uiso 1.00 1 c R . .
H9A H 0.4475 0.9023 0.3036 0.053 Uiso 1.00 1 c R . .
H9B H 0.5368 0.9584 0.3035 0.053 Uiso 1.00 1 c R . .
H11 H 0.3886 0.8015 0.2818 0.050 Uiso 1.00 1 c R . .
H12 H 0.6600 0.7022 0.3059 0.073 Uiso 1.00 1 c R . .
H13 H 0.7326 0.5802 0.3235 0.100 Uiso 1.00 1 c R . .
H13A H 0.6229 0.8638 0.2561 0.052 Uiso 1.00 1 c R . .
H14 H 0.5476 0.4085 0.3091 0.091 Uiso 1.00 1 c R . .
H14A H 0.6162 0.9461 0.2781 0.052 Uiso 1.00 1 c R . .
H15A H 0.0811 0.4925 0.2655 0.060 Uiso 1.00 1 c R . .
H15B H 0.0015 0.4158 0.2673 0.060 Uiso 1.00 1 c R . .
H16A H 0.0988 0.3859 0.2737 0.068 Uiso 1.00 1 c R . .
H16B H 0.1351 0.4513 0.2889 0.068 Uiso 1.00 1 c R . .
H17A H 0.0085 0.2539 0.2865 0.119 Uiso 1.00 1 c R . .
H17B H -0.0462 0.2834 0.2791 0.119 Uiso 1.00 1 c R . .
H18A H -0.1172 0.1811 0.3001 0.114 Uiso 1.00 1 c R . .
H18B H -0.0546 0.2237 0.3157 0.114 Uiso 1.00 1 c R . .
H19A H -0.2275 0.2140 0.3029 0.140 Uiso 1.00 1 c R . .
H19B H -0.1703 0.2627 0.2869 0.140 Uiso 1.00 1 c R . .
H20A H -0.2425 0.3237 0.2943 0.150 Uiso 1.00 1 c R . .
H20B H -0.2231 0.3257 0.3156 0.150 Uiso 1.00 1 c R . .
H21A H -0.1562 0.4465 0.2770 0.097 Uiso 1.00 1 c R . .
H21B H -0.1193 0.3943 0.2730 0.097 Uiso 1.00 1 c R . .
H22A H -0.0217 0.5269 0.2687 0.063 Uiso 1.00 1 c R . .
H22B H -0.0362 0.5467 0.2890 0.063 Uiso 1.00 1 c R . .
H23A H 0.0670 0.5782 0.3074 0.047 Uiso 1.00 1 c R . .
H23B H 0.1200 0.5422 0.3042 0.047 Uiso 1.00 1 c R . .
H25 H 0.2226 0.5990 0.2827 0.044 Uiso 1.00 1 c R . .
H27 H 0.1473 0.7664 0.2608 0.050 Uiso 1.00 1 c R . .
H28 H 0.0729 0.6776 0.2831 0.052 Uiso 1.00 1 c R . .
H29A H 0.5167 0.5871 0.2658 0.063 Uiso 1.00 1 c R . .
H29B H 0.5881 0.5750 0.2676 0.063 Uiso 1.00 1 c R . .
H30A H 0.6316 0.7051 0.2729 0.072 Uiso 1.00 1 c R . .
H30B H 0.5678 0.6849 0.2882 0.072 Uiso 1.00 1 c R . .
H31A H 0.7274 0.6569 0.2799 0.090 Uiso 1.00 1 c R . .
H31B H 0.7623 0.7395 0.2887 0.090 Uiso 1.00 1 c R . .
H32A H 0.8177 0.6704 0.3007 0.098 Uiso 1.00 1 c R . .
H32B H 0.7810 0.6970 0.3163 0.098 Uiso 1.00 1 c R . .
H33A H 0.7766 0.5258 0.3047 0.150 Uiso 1.00 1 c R . .
H33B H 0.7369 0.5399 0.2874 0.150 Uiso 1.00 1 c R . .
H34A H 0.6606 0.4113 0.2938 0.114 Uiso 1.00 1 c R . .
H34B H 0.6628 0.4261 0.3153 0.114 Uiso 1.00 1 c R . .
H35A H 0.5393 0.3847 0.2785 0.088 Uiso 1.00 1 c R . .
H35B H 0.5985 0.4721 0.2746 0.088 Uiso 1.00 1 c R . .
H36A H 0.4486 0.4135 0.2879 0.067 Uiso 1.00 1 c R . .
H36B H 0.4784 0.4504 0.2682 0.067 Uiso 1.00 1 c R . .
H37A H 0.4702 0.5849 0.3035 0.054 Uiso 1.00 1 c R . .
H37B H 0.4273 0.4959 0.3074 0.054 Uiso 1.00 1 c R . .
H39 H 0.4209 0.6354 0.2803 0.046 Uiso 1.00 1 c R . .
H41 H 0.2390 0.3968 0.2600 0.054 Uiso 1.00 1 c R . .
H42 H 0.3265 0.4066 0.2834 0.056 Uiso 1.00 1 c R . .

loop_
_atom_site_aniso_label
_atom_site_aniso_U_11
_atom_site_aniso_U_22
_atom_site_aniso_U_33
_atom_site_aniso_U_12
_atom_site_aniso_U_13
_atom_site_aniso_U_23
Ru1 0.0636(6) 0.0639(7) 0.0653(8) 0.0319(4) -0.0022(5) 0.0000
Zn1 0.0632(8) 0.0567(7) 0.0354(6) 0.0354(6) -0.0000(5) -0.0069(5)
Zn2 0.0403(6) 0.0631(8) 0.0455(7) 0.0148(6) 0.0065(5) 0.0176(6)
Zn3 0.0624(8) 0.0581(7) 0.0396(6) 0.0374(6) -0.0139(6) -0.0068(5)
O1 0.079(5) 0.080(5) 0.039(4) 0.057(4) -0.004(3) -0.011(4)
O2 0.106(9) 0.071(4) 0.044(5) 0.053(4) 0.033(6) 0.017(3)
O3 0.10(1) 0.101(8) 0.16(1) 0.051(5) 0.0000 -0.019(9)
O4 0.092(8) 0.071(8) 0.37(3) 0.008(6) -0.03(1) 0.05(1)
O20 0.108(7) 0.075(6) 0.090(6) 0.044(5) -0.021(5) -0.002(5)
O21 0.10(1) 0.14(1) 0.31(2) 0.013(9) 0.05(1) 0.05(1)
O22 0.36(3) 0.18(1) 0.23(2) 0.19(2) -0.20(2) -0.09(1)
O23 0.27(2) 0.24(2) 0.073(6) 0.17(2) -0.021(9) 0.006(8)
O24 0.16(1) 0.23(2) 0.15(1) 0.07(1) 0.07(1) 0.06(1)
O25 0.17(1) 0.16(1) 0.14(1) 0.04(1) -0.08(1) -0.03(1)
O26 0.14(1) 0.19(2) 0.26(2) 0.03(1) -0.01(1) 0.08(1)
O27 0.25(2) 0.18(2) 0.19(2) 0.10(1) -0.03(1) -0.06(1)
O28 0.28(3) 0.19(2) 0.45(3) 0.11(2) 0.04(3) -0.12(2)
O29 0.38(3) 0.57(4) 0.17(1) 0.37(3) 0.08(2) 0.22(2)
N1 0.055(4) 0.048(4) 0.033(3) 0.027(4) -0.004(3) -0.008(3)
N2 0.071(6) 0.069(6) 0.050(5) 0.028(5) -0.002(4) -0.007(4)
N3 0.13(1) 0.111(9) 0.066(6) 0.099(9) 0.010(6) -0.008(6)
N4 0.068(6) 0.110(8) 0.067(5) 0.061(6) 0.017(5) 0.014(6)
N5 0.039(3) 0.038(3) 0.033(3) 0.020(3) -0.002(3) -0.007(3)
N6 0.037(4) 0.048(4) 0.033(3) 0.009(3) 0.007(3) 0.009(3)
N7 0.071(5) 0.051(5) 0.050(4) 0.023(4) 0.010(4) 0.006(4)
N8 0.053(5) 0.069(6) 0.082(7) 0.007(5) 0.011(5) 0.028(5)
N9 0.040(4) 0.087(7) 0.090(7) 0.016(5) 0.009(4) 0.048(6)
N10 0.036(3) 0.041(3) 0.032(3) 0.021(3) -0.004(3) -0.001(3)
N11 0.043(4) 0.055(4) 0.032(3) 0.029(3) -0.010(3) -0.006(3)
N12 0.054(5) 0.078(6) 0.042(4) 0.028(5) -0.007(4) 0.003(4)
N13 0.074(6) 0.12(1) 0.067(6) 0.060(7) -0.039(5) -0.030(6)
N14 0.085(7) 0.076(6) 0.096(7) 0.062(6) -0.040(6) -0.035(5)
N15 0.043(4) 0.037(3) 0.036(3) 0.024(3) -0.001(3) 0.002(3)
N16 0.09(1) 0.12(1) 0.09(1) 0.047(6) 0.0000 -0.011(9)
C1 0.074(7) 0.065(6) 0.051(6) 0.036(6) 0.014(5) -0.006(5)
C2 0.065(7) 0.066(7) 0.078(8) 0.023(6) 0.002(6) -0.009(6)
C3 0.11(1) 0.055(8) 0.14(1) 0.021(8) -0.04(1) -0.003(8)
C4 0.16(2) 0.08(1) 0.11(1) 0.08(1) 0.02(1) 0.003(8)
C5 0.51(6) 0.51(5) 0.041(7) 0.49(5) 0.00(2) -0.01(2)
C6 0.09(1) 0.10(1) 0.18(2) 0.06(1) -0.03(1) -0.02(1)
C7 0.09(1) 0.25(2) 0.052(7) 0.10(1) -0.025(7) -0.03(1)
C8 0.079(7) 0.076(7) 0.047(5) 0.054(6) -0.028(5) -0.021(5)
C9 0.055(5) 0.045(5) 0.034(4) 0.026(4) -0.004(4) -0.006(3)
C10 0.041(4) 0.039(4) 0.037(4) 0.018(4) -0.012(3) -0.007(3)
C11 0.054(5) 0.037(4) 0.031(4) 0.021(4) -0.000(3) 0.002(3)
C12 0.031(4) 0.035(4) 0.039(4) 0.016(3) 0.002(3) -0.001(3)
C13 0.031(4) 0.043(4) 0.057(5) 0.018(3) -0.004(3) -0.018(4)
C14 0.042(4) 0.046(5) 0.039(4) 0.020(4) -0.008(3) -0.009(4)
C15 0.056(5) 0.046(5) 0.041(4) 0.021(4) 0.003(4) -0.000(4)
C16 0.069(6) 0.051(5) 0.051(5) 0.030(5) 0.009(5) -0.000(4)
C17 0.10(1) 0.056(7) 0.087(9) 0.003(7) -0.035(8) 0.008(6)
C18 0.11(1) 0.054(7) 0.090(9) 0.018(7) -0.013(8) 0.018(7)
C19 0.051(7) 0.11(1) 0.15(2) 0.019(8) -0.000(8) 0.07(1)
C20 0.036(6) 0.14(2) 0.14(1) -0.002(8) 0.002(7) 0.06(1)
C21 0.045(5) 0.072(7) 0.095(9) 0.006(5) -0.007(6) 0.034(7)
C22 0.031(4) 0.060(6) 0.052(5) 0.012(4) 0.005(4) 0.023(4)
C23 0.041(4) 0.041(4) 0.030(4) 0.016(3) 0.002(3) 0.002(3)
C24 0.029(4) 0.049(5) 0.036(4) 0.017(3) 0.009(3) 0.001(3)
C25 0.032(4) 0.042(4) 0.039(4) 0.020(3) 0.004(3) 0.005(3)
C26 0.038(4) 0.027(3) 0.036(4) 0.017(3) 0.003(3) -0.002(3)
C27 0.035(4) 0.041(4) 0.048(5) 0.019(3) -0.003(3) -0.004(4)
C28 0.040(4) 0.044(4) 0.047(5) 0.022(4) 0.007(4) 0.003(4)
C29 0.046(5) 0.075(7) 0.036(4) 0.029(5) -0.002(4) 0.005(4)
C30 0.050(5) 0.066(6) 0.053(5) 0.021(5) -0.006(4) 0.012(5)
C31 0.053(6) 0.092(9) 0.072(7) 0.030(6) -0.004(5) -0.025(7)
C32 0.071(8) 0.086(9) 0.079(8) 0.033(7) -0.032(7) -0.026(7)
C33 0.08(1) 0.10(1) 0.21(2) 0.06(1) -0.05(1) -0.02(1)
C34 0.10(1) 0.080(9) 0.13(1) 0.070(9) -0.036(9) -0.007(8)
C35 0.091(9) 0.079(8) 0.077(7) 0.063(7) -0.033(6) -0.029(6)
C36 0.060(6) 0.051(5) 0.062(6) 0.032(5) -0.009(5) -0.014(5)
C37 0.043(5) 0.053(5) 0.044(4) 0.027(4) 0.005(4) 0.006(4)
C38 0.050(5) 0.042(4) 0.036(4) 0.029(4) 0.003(3) 0.009(3)
C39 0.042(4) 0.034(4) 0.040(4) 0.019(3) -0.004(3) -0.001(3)
C40 0.038(4) 0.030(4) 0.033(4) 0.016(3) 0.001(3) -0.001(3)
C41 0.038(4) 0.046(5) 0.050(5) 0.019(4) -0.003(4) -0.005(4)
C42 0.045(5) 0.048(5) 0.050(5) 0.024(4) -0.006(4) 0.015(4)

loop_
_atom_type_symbol
_atom_type_description
_atom_type_scat_dispersion_real
_atom_type_scat_dispersion_imag
_atom_type_scat_source
C C 0.018 0.009
;
International Tables for Crystallography
(1992, Vol. C, Tables 4.2.6.8 and 6.1.1.4)
;
H H 0.000 0.000
;
International Tables for Crystallography
(1992, Vol. C, Table 6.1.1.4)
;
N N 0.031 0.018
;
International Tables for Crystallography
(1992, Vol. C, Tables 4.2.6.8 and 6.1.1.4)
;
O O 0.049 0.032
;
International Tables for Crystallography
(1992, Vol. C, Tables 4.2.6.8 and 6.1.1.4)
;
Ru Ru 0.055 3.296
;
International Tables for Crystallography
(1992, Vol. C, Tables 4.2.6.8 and 6.1.1.4)
;
Zn Zn -1.549 0.678
;
International Tables for Crystallography
(1992, Vol. C, Tables 4.2.6.8 and 6.1.1.4)
;

loop_
_geom_angle_atom_site_label_1
_geom_angle_atom_site_label_2
_geom_angle_atom_site_label_3
_geom_angle
_geom_angle_site_symmetry_1
_geom_angle_site_symmetry_3
N5 Ru1 N5 85.2(3) 55510 .
N10 Ru1 N5 99.6(3) . .
N10 Ru1 N5 75.8(3) 55510 .
N15 Ru1 N5 98.8(3) . .
N15 Ru1 N5 173.5(3) 55510 .
N10 Ru1 N5 75.8(3) . 55510
N10 Ru1 N5 99.6(3) 55510 55510
N15 Ru1 N5 173.5(3) . 55510
N15 Ru1 N5 98.8(3) 55510 55510
N10 Ru1 N10 173.9(3) 55510 .
N15 Ru1 N10 98.3(3) . .
N15 Ru1 N10 86.5(3) 55510 .
N15 Ru1 N10 86.5(3) . 55510
N15 Ru1 N10 98.3(3) 55510 55510
N15 Ru1 N15 77.7(3) 55510 .
N1 Zn1 O1 105.0(3) . .
N2 Zn1 O1 109.1(4) . .
N3 Zn1 O1 117.2(4) . .
N4 Zn1 O1 115.2(4) . .
N2 Zn1 N1 80.4(3) . .
N3 Zn1 N1 137.5(4) . .
N4 Zn1 N1 82.2(4) . .
N3 Zn1 N2 81.4(5) . .
N4 Zn1 N2 135.2(4) . .
N4 Zn1 N3 84.3(5) . .
N6 Zn2 O2 105.0(3) . .
N7 Zn2 O2 114.8(3) . .
N8 Zn2 O2 116.0(4) . .
N9 Zn2 O2 110.1(4) . .
N7 Zn2 N6 82.1(3) . .
N8 Zn2 N6 138.8(3) . .
N9 Zn2 N6 80.3(3) . .
N8 Zn2 N7 83.5(4) . .
N9 Zn2 N7 134.6(4) . .
N9 Zn2 N8 83.0(4) . .
N11 Zn3 O1 102.0(3) . 65509
N12 Zn3 O1 116.4(4) . 65509
N13 Zn3 O1 120.2(4) . 65509
N14 Zn3 O1 109.0(4) . 65509
N12 Zn3 N11 81.0(3) . .
N13 Zn3 N11 137.7(3) . .
N14 Zn3 N11 80.6(4) . .
N13 Zn3 N12 82.3(5) . .
N14 Zn3 N12 133.5(4) . .
N14 Zn3 N13 83.4(5) . .
Zn1 O1 Zn3 142.8(6) . 66509
Zn2 O2 Zn2 139.9(6) . 55509
Zn1 N1 C1 105.1(6) . .
Zn1 N1 C8 104.1(8) . .
Zn1 N1 C9 107.6(5) . .
C8 N1 C1 113.4(7) . .
C9 N1 C1 114(1) . .
C9 N1 C8 111.1(8) . .
Zn1 N2 C2 109.4(6) . .
Zn1 N2 C3 103.4(9) . .
Zn1 N2 H2 109.0129 . .
C3 N2 C2 116(1) . .
H2 N2 C2 109.0058 . .
H2 N2 C3 109.0035 . .
Zn1 N3 C4 107(1) . .
Zn1 N3 C5 100(1) . .
Zn1 N3 H3 107.5112 . .
Zn1 N4 C6 111.2(9) . .
Zn1 N4 C7 105.1(8) . .
Zn1 N4 H4 113.6475 . .
C7 N4 C6 98(1) . .
H4 N4 C6 113.6835 . .
H4 N4 C7 113.6841 . .
Ru1 N5 C11 123.1(6) . .
Ru1 N5 C12 115.8(5) . .
C12 N5 C11 120.1(6) . .
Zn2 N6 C15 103.0(6) . .
Zn2 N6 C22 107.4(5) . .
Zn2 N6 C23 107.4(4) . .
C22 N6 C15 111.9(7) . .
C23 N6 C15 114.0(7) . .
C23 N6 C22 112.3(8) . .
Zn2 N7 C16 111.6(8) . .
Zn2 N7 C17 106.1(9) . .
Zn2 N7 H7 108.4110 . .
C17 N7 C16 113.7(8) . .
H7 N7 C16 108.4090 . .
H7 N7 C17 108.3951 . .
Zn2 N8 C18 107.2(6) . .
Zn2 N8 C19 107(1) . .
Zn2 N8 H8 108.8116 . .
C19 N8 C18 115(1) . .
H8 N8 C18 108.8332 . .
H8 N8 C19 108.8188 . .
Zn2 N9 C20 108.0(9) . .
Zn2 N9 C21 107.5(8) . .
Zn2 N9 H9 108.9805 . .
C21 N9 C20 114(1) . .
H9 N9 C20 108.9768 . .
H9 N9 C21 108.9669 . .
Ru1 N10 C25 123.1(7) . .
Ru1 N10 C26 116.0(5) . .
C26 N10 C25 119.0(8) . .
Zn3 N11 C29 103.9(5) . .
Zn3 N11 C36 106.6(7) . .
Zn3 N11 C37 107.9(5) . .
C36 N11 C29 109.1(7) . .
C37 N11 C29 113.6(9) . .
C37 N11 C36 115.0(7) . .
Zn3 N12 C30 111.3(5) . .
Zn3 N12 C31 105.3(9) . .
Zn3 N12 H12 107.1894 . .
C31 N12 C30 118.1(8) . .
H12 N12 C30 107.2151 . .
H12 N12 C31 107.1849 . .
Zn3 N13 C32 108(1) . .
Zn3 N13 C33 109.8(8) . .
Zn3 N13 H13 107.6730 . .
C33 N13 C32 115(1) . .
H13 N13 C32 107.6818 . .
H13 N13 C33 107.6819 . .
Zn3 N14 C34 108.3(7) . .
Zn3 N14 C35 105.4(9) . .
Zn3 N14 H14 110.2128 . .
C35 N14 C34 112(1) . .
H14 N14 C34 110.2228 . .
H14 N14 C35 110.2320 . .
Ru1 N15 C39 124.9(5) . .
Ru1 N15 C40 115.1(6) . .
C40 N15 C39 119.3(8) . .
N1 C1 C2 114.2(8) . .
N1 C1 H1B 108.6972 . .
N1 C1 H1A 108.7081 . .
H1B C1 C2 108.6977 . .
H1A C1 C2 108.7121 . .
H1B C1 H1A 107.6331 . .
N2 C2 C1 114(1) . .
N2 C2 H2B 108.5691 . .
N2 C2 H2A 108.5512 . .
C1 C2 H2B 108.5509 . .
C1 C2 H2A 108.5747 . .
H2B C2 H2A 107.5307 . .
N2 C3 C4 113(1) . .
N2 C3 H3B 108.7645 . .
N2 C3 H3A 108.7610 . .
H3B C3 C4 108.7549 . .
H3A C3 C4 108.7603 . .
H3B C3 H3A 107.6450 . .
N3 C4 C3 111(1) . .
N3 C4 H4B 109.4379 . .
N3 C4 H4A 109.4336 . .
C3 C4 H4B 109.4257 . .
C3 C4 H4A 109.4089 . .
H4B C4 H4A 108.0296 . .
N3 C5 C6 123(3) . .
N3 C5 H5B 106.4412 . .
N3 C5 H5A 106.3885 . .
H5B C5 C6 106.4357 . .
H5A C5 C6 106.4206 . .
H5B C5 H5A 106.5003 . .
N4 C6 C5 115(2) . .
N4 C6 H6B 108.4115 . .
N4 C6 H6A 108.4247 . .
C5 C6 H6B 108.4425 . .
C5 C6 H6A 108.4365 . .
H6B C6 H6A 107.4973 . .
N4 C7 C8 100(1) . .
N4 C7 H7A 111.7341 . .
N4 C7 H7B 111.7311 . .
H7A C7 C8 111.7002 . .
H7B C7 C8 111.6883 . .
H7B C7 H7A 109.4316 . .
N1 C8 C7 111.4(9) . .
N1 C8 H8A 109.3441 . .
N1 C8 H8B 109.3557 . .
C7 C8 H8A 109.3369 . .
C7 C8 H8B 109.3495 . .
H8B C8 H8A 107.9949 . .
N1 C9 H9A 108.3766 . .
N1 C9 H9B 108.3826 . .
N1 C9 C10 115.6(7) . .
H9A C9 C10 108.3825 . .
H9B C9 C10 108.3797 . .
H9B C9 H9A 107.4397 . .
C9 C10 C11 119.4(8) . .
C9 C10 C14 122.6(7) . .
C14 C10 C11 118.0(9) . .
N5 C11 C10 122.4(9) . .
N5 C11 H11 118.8075 . .
C10 C11 H11 118.8292 . .
N5 C12 C13 120.9(8) . .
N5 C12 C26 115.4(6) . 55510
C26 C12 C13 123.7(8) 55510 .
C12 C13 C14 119.0(8) . .
C12 C13 H13A 120.5300 . .
H13A C13 C14 120.5198 . .
C10 C14 C13 119.6(7) . .
C10 C14 H14A 120.1841 . .
C13 C14 H14A 120.1921 . .
N6 C15 C16 111.4(7) . .
N6 C15 H15B 109.3587 . .
N6 C15 H15A 109.3476 . .
H15B C15 C16 109.3583 . .
H15A C15 C16 109.3432 . .
H15B C15 H15A 107.9552 . .
N7 C16 C15 107.8(9) . .
N7 C16 H16B 110.1212 . .
N7 C16 H16A 110.1407 . .
C15 C16 H16B 110.1506 . .
C15 C16 H16A 110.1705 . .
H16B C16 H16A 108.4528 . .
N7 C17 C18 109(1) . .
N7 C17 H17B 109.7995 . .
N7 C17 H17A 109.8347 . .
H17B C17 C18 109.7895 . .
H17A C17 C18 109.8437 . .
H17B C17 H17A 108.2408 . .
N8 C18 C17 108(1) . .
N8 C18 H18B 110.0917 . .
N8 C18 H18A 110.1085 . .
C17 C18 H18B 110.0984 . .
C17 C18 H18A 110.1244 . .
H18B C18 H18A 108.4164 . .
N8 C19 C20 111(1) . .
N8 C19 H19B 109.4076 . .
N8 C19 H19A 109.4284 . .
H19B C19 C20 109.3925 . .
H19A C19 C20 109.4034 . .
H19B C19 H19A 108.0064 . .
N9 C20 C19 109(1) . .
N9 C20 H20B 109.6842 . .
N9 C20 H20A 109.7002 . .
C19 C20 H20B 109.7042 . .
C19 C20 H20A 109.7146 . .
H20B C20 H20A 108.1978 . .
N9 C21 C22 105.7(8) . .
N9 C21 H21B 110.5791 . .
N9 C21 H21A 110.5951 . .
H21B C21 C22 110.6069 . .
H21A C21 C22 110.6115 . .
H21B C21 H21A 108.7620 . .
N6 C22 C21 111.5(9) . .
N6 C22 H22B 109.3321 . .
N6 C22 H22A 109.3261 . .
C21 C22 H22B 109.3409 . .
C21 C22 H22A 109.3184 . .
H22B C22 H22A 107.9693 . .
N6 C23 H23A 109.1834 . .
N6 C23 H23B 109.1725 . .
N6 C23 C24 112.1(6) . .
H23A C23 C24 109.1720 . .
H23B C23 C24 109.1678 . .
H23B C23 H23A 107.9304 . .
C23 C24 C25 121(1) . .
C23 C24 C28 124.5(9) . .
C28 C24 C25 113.8(7) . .
N10 C25 H25 117.3200 . .
N10 C25 C24 125(1) . .
C24 C25 H25 117.3345 . .
N10 C26 C12 115.4(8) . 55510
N10 C26 C27 121.2(7) . .
C27 C26 C12 123.4(9) . 55510
C26 C27 C28 119(1) . .
C26 C27 H27 120.3456 . .
H27 C27 C28 120.3229 . .
C24 C28 H28 119.4859 . .
C24 C28 C27 120(1) . .
C27 C28 H28 119.5210 . .
N11 C29 C30 112.3(7) . .
N11 C29 H29B 109.1236 . .
N11 C29 H29A 109.1544 . .
H29B C29 C30 109.1363 . .
H29A C29 C30 109.1494 . .
H29B C29 H29A 107.8851 . .
N12 C30 C29 108(1) . .
C29 C30 H30B 110.0067 . .
C29 C30 H30A 110.0065 . .
H30B C30 H30A 108.3795 . .
N12 C30 H30B 109.9596 . .
N12 C30 H30A 110.0021 . .
N12 C31 C32 112(1) . .
N12 C31 H31A 109.1994 . .
N12 C31 H31B 109.2088 . .
H31A C31 C32 109.1833 . .
H31B C31 C32 109.2124 . .
H31B C31 H31A 107.9007 . .
N13 C32 C31 111(1) . .
N13 C32 H32B 109.3620 . .
N13 C32 H32A 109.3749 . .
C31 C32 H32B 109.3668 . .
C31 C32 H32A 109.3600 . .
H32B C32 H32A 108.0072 . .
N13 C33 C34 109(1) . .
N13 C33 H33B 109.6955 . .
N13 C33 H33A 109.7052 . .
H33B C33 C34 109.6973 . .
H33A C33 C34 109.6961 . .
H33B C33 H33A 108.1811 . .
N14 C34 C33 112(1) . .
N14 C34 H34B 108.9981 . .
N14 C34 H34A 109.0337 . .
C33 C34 H34B 109.0060 . .
C33 C34 H34A 109.0137 . .
H34B C34 H34A 107.7753 . .
N14 C35 C36 111(1) . .
N14 C35 H35B 109.4182 . .
N14 C35 H35A 109.4256 . .
H35B C35 C36 109.4377 . .
H35A C35 C36 109.4295 . .
H35B C35 H35A 108.0626 . .
N11 C36 C35 111.8(8) . .
N11 C36 H36A 109.2560 . .
N11 C36 H36B 109.2334 . .
C35 C36 H36A 109.2700 . .
C35 C36 H36B 109.2358 . .
H36B C36 H36A 107.9265 . .
N11 C37 H37A 108.9513 . .
N11 C37 H37B 108.9629 . .
N11 C37 C38 113.1(7) . .
H37A C37 C38 108.9500 . .
H37B C37 C38 108.9461 . .
H37B C37 H37A 107.7594 . .
C37 C38 C39 120.7(7) . .
C37 C38 C42 122.2(9) . .
C42 C38 C39 117.1(9) . .
N15 C39 H39 117.6622 . .
N15 C39 C38 124.7(7) . .
C38 C39 H39 117.6408 . .
N15 C40 C40 116.0(8) . 55510
N15 C40 C41 121.0(8) . .
C41 C40 C40 123.0(6) . 55510
C40 C41 C42 119.0(7) . .
C40 C41 H41 120.4987 . .
H41 C41 C42 120.5209 . .
C38 C42 H42 120.6164 . .
C38 C42 C41 118(1) . .
C41 C42 H42 120.6423 . .
O3 N16 O4 120(1) . .
O3 N16 O4 120.3(8) . 56512
O4 N16 O4 119(1) . 56512
O5 N17 O6 120 . .
O5 N17 O7 120 . .
O6 N17 O7 120 . .
O8 N18 O9 120 . .
O8 N18 O10 120 . .
O9 N18 O10 120 . .
O11 N19 O12 120 . .
O11 N19 O13 120 . .
O12 N19 O13 120 . .
O14 N20 O15 120 . .
O14 N20 O16 120 . .
O15 N20 O16 120 . .
O17 N21 O18 120 . .
O17 N21 O19 120 . .
O18 N21 O19 120 . .

loop_
_geom_bond_atom_site_label_1
_geom_bond_atom_site_label_2
_geom_bond_distance
_geom_bond_site_symmetry_2
Ru1 N5 2.158(5) .
Ru1 N5 2.158(8) 55510
Ru1 N10 2.150(8) .
Ru1 N10 2.150(7) 55510
Ru1 N15 2.128(8) .
Ru1 N15 2.128(6) 55510
Zn1 O1 1.893(7) .
Zn1 N1 2.258(9) .
Zn1 N2 2.161(8) .
Zn1 N3 2.13(2) .
Zn1 N4 2.11(1) .
Zn2 O2 1.920(4) .
Zn2 N6 2.234(7) .
Zn2 N7 2.10(1) .
Zn2 N8 2.162(9) .
Zn2 N9 2.14(1) .
Zn3 O1 1.965(7) 65509
Zn3 N11 2.226(7) .
Zn3 N12 2.143(9) .
Zn3 N13 2.12(1) .
Zn3 N14 2.13(1) .
N1 C1 1.47(1) .
N1 C8 1.47(1) .
N1 C9 1.46(2) .
N2 C2 1.48(2) .
N2 C3 1.51(2) .
N2 H2 0.9098 .
N3 C4 1.54(2) .
N3 C5 1.54(4) .
N3 H3 0.9098 .
N4 C6 1.38(3) .
N4 C7 1.48(2) .
N4 H4 0.9101 .
N5 C11 1.34(1) .
N5 C12 1.35(1) .
N6 C15 1.47(1) .
N6 C22 1.44(2) .
N6 C23 1.514(9) .
N7 C16 1.51(1) .
N7 C17 1.49(1) .
N7 H7 0.9099 .
N8 C18 1.52(2) .
N8 C19 1.40(2) .
N8 H8 0.9100 .
N9 C20 1.48(2) .
N9 C21 1.47(2) .
N9 H9 0.9200 .
N10 C25 1.332(9) .
N10 C26 1.34(1) .
N11 C29 1.46(1) .
N11 C36 1.48(1) .
N11 C37 1.48(1) .
N12 C30 1.48(2) .
N12 C31 1.46(2) .
N12 H12 0.9100 .
N13 C32 1.45(2) .
N13 C33 1.48(2) .
N13 H13 0.9101 .
N14 C34 1.52(2) .
N14 C35 1.45(2) .
N14 H14 0.9101 .
N15 C39 1.29(1) .
N15 C40 1.354(9) .
C1 C2 1.42(1) .
C1 H1A 0.9700 .
C1 H1B 0.9697 .
C2 H2A 0.9698 .
C2 H2B 0.9700 .
C3 C4 1.32(3) .
C3 H3A 0.9699 .
C3 H3B 0.9699 .
C4 H4A 0.9701 .
C4 H4B 0.9696 .
C5 C6 1.34(4) .
C5 H5A 0.9703 .
C5 H5B 0.9699 .
C6 H6A 0.9700 .
C6 H6B 0.9701 .
C7 C8 1.68(3) .
C7 H7A 0.9700 .
C7 H7B 0.9704 .
C8 H8A 0.9700 .
C8 H8B 0.9699 .
C9 C10 1.49(1) .
C9 H9A 0.9700 .
C9 H9B 0.9700 .
C10 C11 1.38(1) .
C10 C14 1.40(1) .
C11 H11 0.9298 .
C12 C13 1.394(9) .
C12 C26 1.48(1) 55510
C13 C14 1.39(1) .
C13 H13A 0.9299 .
C14 H14A 0.9301 .
C15 C16 1.54(2) .
C15 H15A 0.9703 .
C15 H15B 0.9701 .
C16 H16A 0.9699 .
C16 H16B 0.9699 .
C17 C18 1.53(2) .
C17 H17A 0.9700 .
C17 H17B 0.9702 .
C18 H18A 0.9701 .
C18 H18B 0.9707 .
C19 C20 1.58(3) .
C19 H19A 0.9699 .
C19 H19B 0.9703 .
C20 H20A 0.9702 .
C20 H20B 0.9703 .
C21 C22 1.57(1) .
C21 H21A 0.9698 .
C21 H21B 0.9699 .
C22 H22A 0.9700 .
C22 H22B 0.9700 .
C23 C24 1.46(1) .
C23 H23A 0.9696 .
C23 H23B 0.9698 .
C24 C25 1.41(1) .
C24 C28 1.44(2) .
C25 H25 0.9299 .
C26 C12 1.48(1) 55510
C26 C27 1.41(1) .
C27 C28 1.37(1) .
C27 H27 0.9299 .
C28 H28 0.9301 .
C29 C30 1.53(1) .
C29 H29A 0.9700 .
C29 H29B 0.9699 .
C30 H30A 0.9700 .
C30 H30B 0.9701 .
C31 C32 1.46(2) .
C31 H31A 0.9700 .
C31 H31B 0.9700 .
C32 H32A 0.9700 .
C32 H32B 0.9704 .
C33 C34 1.53(2) .
C33 H33A 0.9700 .
C33 H33B 0.9702 .
C34 H34A 0.9697 .
C34 H34B 0.9701 .
C35 C36 1.46(2) .
C35 H35A 0.9699 .
C35 H35B 0.9698 .
C36 H36A 0.9700 .
C36 H36B 0.9705 .
C37 C38 1.54(1) .
C37 H37A 0.9701 .
C37 H37B 0.9700 .
C38 C39 1.40(1) .
C38 C42 1.37(1) .
C39 H39 0.9302 .
C40 C40 1.48(1) 55510
C40 C41 1.38(1) .
C41 C42 1.42(1) .
C41 H41 0.9300 .
C42 H42 0.9301 .
O3 N16 1.25(2) .
O4 N16 1.250(9) .
O5 N17 1.25 .
O6 N17 1.25 .
O7 N17 1.25 .
O8 N18 1.25 .
O9 N18 1.25 .
O10 N18 1.25 .
O11 N19 1.25 .
O12 N19 1.25 .
O13 N19 1.25 .
O14 N20 1.25 .
O15 N20 1.25 .
O16 N20 1.25 .
O17 N21 1.25 .
O18 N21 1.25 .
O19 N21 1.25 .

loop_
_geom_contact_atom_site_label_1
_geom_contact_atom_site_label_2
_geom_contact_distance
_geom_contact_site_symmetry_2
O1 O17 3.47(3) 55511
O1 O19 2.83(3) 55511
O1 N11 3.262(8) 66509
O1 N12 3.49(1) 66509
O1 N13 3.55(1) 66509
O1 N14 3.34(1) 66509
O1 N21 3.56(3) 55511
O1 C37 3.17(1) 66509
O1 H12 3.4402 66509
O1 H13 3.4935 66509
O1 H14 3.2505 66509
O1 H37A 2.9779 66509
O1 H37B 2.8018 66509
O2 O29 3.37(3) 66503
O2 O29 3.37(4) 45511
O2 N6 3.303(7) 55509
O2 N7 3.39(1) 55509
O2 N8 3.46(1) 55509
O2 N9 3.329(9) 55509
O2 C23 3.24(1) 55509
O2 H7 3.3451 55509
O2 H8 3.4159 55509
O2 H9 3.2457 55509
O2 H23A 2.9260 55509
O2 H23B 3.0251 55509
O3 O20 2.84(1) .
O3 O20 2.84(2) 56512
O3 H1B 3.0999 45406
O3 H1B 3.0999 45511
O3 H2A 3.0933 45406
O3 H2A 3.0934 45511
O3 H3B 3.0861 45406
O3 H3B 3.0860 45511
O4 O20 3.30(2) 56512
O4 C21 3.43(2) 56511
O4 C35 3.56(2) 56406
O4 H20A 3.2625 56511
O4 H21A 2.8391 56511
O4 H21B 3.1338 56511
O4 H34A 3.3772 56406
O4 H35A 2.9538 56406
O4 H35B 3.2492 56406
O5 O28 3.15(2) .
O5 C15 3.48(1) 55406
O5 C17 3.51(2) 55406
O5 C41 3.30(2) 55511
O5 C42 3.13(1) 55511
O5 H15B 2.7774 55406
O5 H16A 3.0372 55406
O5 H17A 3.4732 55406
O5 H17B 2.7596 55406
O5 H36A 3.2126 55511
O5 H36B 3.1435 55511
O5 H41 2.9424 55511
O5 H42 2.6375 55511
O6 O20 2.85(2) .
O6 C21 3.46(1) 55406
O6 C35 3.58(1) 55511
O6 C36 3.43(1) 55511
O6 H15B 2.6454 55406
O6 H17B 2.6714 55406
O6 H19B 2.8205 55406
O6 H21B 2.4921 55406
O6 H35A 2.9357 55511
O6 H36A 3.3683 55511
O6 H36B 2.8917 55511
O7 O20 3.15(2) .
O7 O28 2.51(2) .
O7 C5 3.11(4) 45511
O7 H5A 3.0022 45511
O7 H5B 2.3878 45511
O7 H6A 3.1547 45511
O7 H35A 3.5101 55511
O7 H36A 3.3370 55511
O8 O8 3.50(2) 56512
O8 O10 3.40(2) 56512
O8 C21 3.54(2) 56511
O8 C22 3.47(2) 56511
O8 C29 3.55(2) 56406
O8 C35 3.59(2) 56406
O8 H21A 2.8906 56511
O8 H22A 2.9433 56511
O8 H22B 3.4592 56511
O8 H29B 2.5948 56406
O8 H31A 2.7026 56406
O8 H33B 2.9686 56406
O8 H35B 2.6317 56406
O9 C22 3.54(1) 56511
O9 C27 3.30(1) 56511
O9 C28 3.08(1) 56511
O9 C29 3.40(2) 56406
O9 C30 3.49(1) 56406
O9 H22A 2.9657 56511
O9 H22B 3.1974 56511
O9 H27 2.9842 56511
O9 H28 2.5617 56511
O9 H29A 3.5353 56406
O9 H29B 2.7568 56406
O9 H30A 2.8405 56406
O9 H31A 2.8879 56406
O10 C31 3.54(2) 55511
O10 C32 3.28(2) 55511
O10 C33 3.26(2) 55511
O10 H22B 3.5118 56511
O10 H31A 3.0307 55511
O10 H32A 2.4818 55511
O10 H33A 3.1438 55511
O10 H33B 2.6147 55511
O11 O19 3.60(6) 56507
O11 O23 3.14(3) .
O11 N8 3.04(4) 55405
O11 C19 3.07(4) 55405
O11 C20 3.47(4) 55405
O11 H2 2.9655 56405
O11 H8 2.3311 55405
O11 H19A 2.5298 55405
O11 H20B 2.9195 55405
O11 H37B 3.4208 55511
O12 O25 3.21(3) .
O12 C16 3.24(3) 55511
O12 C23 3.38(5) 55511
O12 C25 3.57(4) 55511
O12 H7 3.2211 55511
O12 H8 2.9891 55405
O12 H16B 2.3286 55511
O12 H20B 2.7839 55405
O12 H23B 2.4326 55511
O12 H25 2.7740 55511
O13 O25 2.56(4) .
O13 N2 3.17(4) 56405
O13 C3 3.41(4) 56405
O13 C4 3.40(3) 56405
O13 C37 3.33(4) 55511
O13 C38 3.40(4) 55511
O13 H2 2.3560 56405
O13 H3A 3.1915 56405
O13 H4B 2.6240 56405
O13 H20B 2.7887 55405
O13 H37A 2.9809 55511
O13 H37B 3.1174 55511
O13 H39 3.5821 55511
O14 O24 3.20(3) .
O14 O25 2.88(3) .
O14 N3 3.28(3) 56405
O14 C4 3.33(3) 56405
O14 C10 3.49(3) 55511
O14 C11 3.51(3) 55511
O14 C30 3.40(3) 55511
O14 H3 2.5319 56405
O14 H4A 3.5868 56405
O14 H4B 2.6932 56405
O14 H12 3.3844 55511
O14 H30B 2.4732 55511
O14 H37A 2.9664 55511
O14 H39 2.9949 55511
O15 O24 2.77(3) .
O15 O26 3.44(2) 65501
O15 C9 3.45(3) 55511
O15 C10 3.37(2) 55511
O15 C14 3.30(2) 55511
O15 H3 3.0465 56405
O15 H5A 3.4435 56405
O15 H9A 3.5856 55511
O15 H9B 2.8612 55511
O15 H14A 3.1887 55511
O16 O25 2.68(2) .
O16 C4 3.34(3) 56405
O16 C9 2.82(3) 55511
O16 C10 3.02(3) 55511
O16 C11 3.29(3) 55511
O16 H3 3.5504 56405
O16 H4A 3.0318 56405
O16 H4B 2.8296 56405
O16 H9A 2.3503 55511
O16 H9B 2.7092 55511
O16 H11 3.2351 55511
O16 H14 2.8522 66405
O16 H34B 3.2514 66405
O17 N14 2.84(3) 66405
O17 C4 3.22(3) 56405
O17 C9 3.39(3) 55511
O17 H3 3.5110 56405
O17 H4A 2.5799 56405
O17 H4B 3.1284 56405
O17 H9A 3.0176 55511
O17 H9B 2.9153 55511
O17 H14 1.9507 66405
O17 H34B 3.3024 66405
O17 H36A 3.4818 66405
O18 O24 3.10(4) .
O18 O26 3.28(3) 65501
O18 H3 3.4363 56405
O18 H5A 2.8780 56405
O18 H9B 3.3640 55511
O19 C9 3.44(3) 55511
O19 C37 3.30(3) 66405
O19 H2 3.4410 55511
O19 H2B 3.3844 55511
O19 H9A 3.4692 55511
O19 H9B 2.5932 55511
O19 H14 3.0498 66405
O19 H36A 3.0529 66405
O19 H37B 2.3632 66405
O20 O22 2.54(2) 56512
O20 N16 3.49(1) 56512
O20 N17 3.39(1) .
O20 C7 3.41(2) 45511
O20 H1A 3.4696 45406
O20 H1B 3.2288 45511
O20 H2A 2.9847 45406
O20 H3B 2.9962 45511
O20 H5B 3.0360 45511
O20 H7A 2.5052 45511
O20 H7B 3.5990 45511
O20 H19B 3.4113 55406
O21 O25 3.27(3) .
O21 C8 3.58(2) 55511
O21 H4 2.8993 55511
O21 H8A 2.6778 55511
O21 H9A 2.8410 55511
O21 H11 2.7260 55511
O21 H13 2.8806 66405
O22 O26 2.68(3) .
O22 C7 3.55(2) 45406
O22 H1A 3.1725 45511
O22 H2A 3.3328 45511
O22 H2B 3.2597 45511
O22 H7A 3.1782 45406
O22 H7B 3.0367 45406
O22 H14A 2.9007 45511
O22 H18A 3.4542 56511
O22 H19A 3.5559 56511
O22 H19B 3.3987 56511
O23 N7 3.16(3) 55511
O23 N8 3.52(2) 55405
O23 C17 3.42(2) 55511
O23 C18 3.34(2) 55405
O23 H7 2.3631 55511
O23 H8 2.8580 55405
O23 H17A 3.0232 55511
O23 H18A 3.4924 55405
O23 H18B 2.6733 55405
O23 H18B 3.0772 55511
O24 N3 3.29(2) 56405
O24 N12 2.97(2) 55511
O24 N20 3.36(3) .
O24 C5 3.30(2) 56405
O24 C31 3.53(2) 55511
O24 H3 2.5528 56405
O24 H5A 2.7639 56405
O24 H6B 3.0355 56405
O24 H12 2.0894 55511
O24 H30B 3.3947 55511
O24 H31B 3.2428 55511
O24 H32B 3.3768 55511
O25 N19 3.29(3) .
O25 N20 3.18(2) .
O25 C11 3.18(2) 55511
O25 C25 3.40(2) 55511
O25 C39 3.31(2) 55511
O25 H4B 3.0432 56405
O25 H11 2.7514 55511
O25 H25 2.9867 55511
O25 H34B 3.5289 66405
O25 H39 2.8760 55511
O26 H2B 2.8426 45511
O26 H9B 3.5874 45511
O26 H14A 2.7884 45511
O26 H18A 2.8030 56511
O26 H19A 3.1991 56511
O28 N17 3.21(2) .
O28 H5A 3.2567 45511
O28 H6A 3.3276 45511
O29 N9 2.95(3) 56511
O29 C23 3.29(2) 56405
O29 H9 2.0742 56511
O29 H20B 3.5836 56511
O29 H22B 3.0809 56511
O29 H23A 2.5419 56405
O29 H23A 3.5160 56511
O29 H23B 3.2269 56405
O29 H33A 2.7340 55511
N2 H19A 3.5109 66501
N3 N20 3.43(2) 66503
N14 N21 3.59(2) 65503
N14 H4A 3.1628 54501
N16 H3B 3.5658 45406
N16 H3B 3.5659 45511
N17 C36 3.46(1) 55511
N17 H5B 3.5242 45511
N17 H15B 3.1048 55406
N17 H17B 2.9281 55406
N17 H35A 3.3395 55511
N17 H36A 3.0611 55511
N17 H36B 3.0681 55511
N17 H42 3.3876 55511
N18 C22 3.48(1) 56511
N18 H21A 3.3691 56511
N18 H22A 3.0514 56511
N18 H22B 3.1526 56511
N18 H28 3.3994 56511
N18 H29B 3.0713 56406
N18 H31A 2.9492 56406
N18 H33B 3.4931 55511
N19 C19 3.53(2) 55405
N19 C20 3.36(3) 55405
N19 C38 3.53(2) 55511
N19 H2 3.0275 56405
N19 H8 2.8966 55405
N19 H16B 3.3792 55511
N19 H19A 3.1792 55405
N19 H20B 2.5403 55405
N19 H37B 3.4478 55511
N20 C4 3.32(2) 56405
N20 C9 3.27(2) 55511
N20 C10 3.05(2) 55511
N20 C11 3.45(2) 55511
N20 C14 3.36(2) 55511
N20 H3 2.8041 56405
N20 H4A 3.2288 56405
N20 H4B 2.8644 56405
N20 H9A 3.1438 55511
N20 H9B 3.0031 55511
N20 H14A 3.5847 55511
N20 H30B 3.5875 55511
N21 C9 3.47(2) 55511
N21 H4A 3.4517 56405
N21 H9A 3.4122 55511
N21 H9B 2.6991 55511
N21 H14 2.7466 66405
N21 H36A 3.3189 66405
N21 H37B 3.4212 66405
C2 H19A 3.0697 66501
C3 H20A 3.3650 66501
C3 H34A 3.5065 56501
C4 H14 3.4738 56501
C4 H34B 3.5679 56501
C19 H2A 3.2934 44501
C20 H2A 3.5939 44501
C20 H3A 3.1262 44501
C34 H3A 3.4640 54501
C34 H4A 3.2745 54501
C35 H4A 3.5986 54501
H2 H19A 3.1398 66501
H2 H20B 3.5092 66501
H2 H37B 3.4173 66509
H2A H19A 2.6740 66501
H2A H19B 3.2869 66501
H2A H20A 3.0742 66501
H2B H19A 2.7148 66501
H3 H12 3.1245 66509
H3 H37A 3.5532 66509
H3A H19A 3.5903 66501
H3A H20A 2.4614 66501
H3A H20B 2.9692 66501
H3A H34A 2.8226 56501
H3A H34B 3.2382 56501
H4A H14 2.5735 56501
H4A H34A 3.0412 56501
H4A H34B 3.0650 56501
H4A H35A 3.0599 56501
H4B H34B 3.3296 56501
H4B H37A 3.5820 66509
H7 H8 2.9584 55509
H7 H18B 3.4767 55509
H9 H33A 2.9697 45501
H18B H18B 3.1572 55509
H20A H34A 3.1971 45501
H21A H33A 3.2234 45501
H21A H33B 3.5515 45501
H21A H34A 3.5758 45501
